data_7055272
loop_
_publ_author_name
'Muralisankar, Mathiyan'
'Bhuvanesh, Nattamai S. P.'
'Sreekanth, Anandaram'

_publ_section_title
;
 Synthesis, X-ray crystal structure, DNA/protein binding and DNA cleavage
 studies of novel copper(ii) complexes of N-substituted isatin
 thiosemicarbazone ligands
;
_journal_issue 3
_journal_name_full 'New J. Chem.'
_journal_page_first 2661
_journal_paper_doi 10.1039/C5NJ02806J
_journal_volume 40
_journal_year 2016
_chemical_formula_moiety 'C13 H14 N4 O S, H2 O'
_chemical_formula_sum 'C13 H16 N4 O2 S'
_chemical_formula_weight 292.36
_chemical_melting_point 424
_chemical_name_systematic N'-(2-oxoindolin-3-ylidene)pyrrolidine-1-carbothiohydrazide
_space_group_crystal_system monoclinic
_space_group_IT_number 14
_space_group_name_Hall '-P 2ybc'
_space_group_name_H-M_alt 'P 1 21/c 1'
_symmetry_space_group_name_Hall '-P 2ybc'
_symmetry_space_group_name_H-M 'P 1 21/c 1'
_atom_sites_solution_hydrogens mixed
_audit_creation_date 2014-11-05
_audit_creation_method
;
Olex2 1.2-beta
(compiled 2014.10.22 svn.r3046 for OlexSys, GUI svn.r4928)
;
_audit_update_record
;
2015-08-15 deposited with the CCDC.
2016-01-06 downloaded from the CCDC.
;
_cell_angle_alpha 90
_cell_angle_beta 104.715(8)
_cell_angle_gamma 90
_cell_formula_units_Z 4
_cell_length_a 12.365(9)
_cell_length_b 15.377(11)
_cell_length_c 7.396(5)
_cell_measurement_reflns_used 6584
_cell_measurement_temperature 110.15
_cell_measurement_theta_max 27.463
_cell_measurement_theta_min 2.649
_cell_volume 1360.1(17)
_computing_cell_refinement 'SAINT v8.34A (Bruker, 2013)'
_computing_data_reduction 'SAINT v8.34A (Bruker, 2013)'
_computing_molecular_graphics 'Olex2 (Dolomanov et al., 2009)'
_computing_publication_material 'Olex2 (Dolomanov et al., 2009)'
_computing_structure_refinement 'XL (Sheldrick, 2008)'
_diffrn_ambient_temperature 110.15
_diffrn_measured_fraction_theta_full 0.995
_diffrn_measured_fraction_theta_max 0.984
_diffrn_measurement_device_type 'Bruker APEX-II CCD'
_diffrn_measurement_method '\f and \w scans'
_diffrn_radiation_type MoK\a
_diffrn_radiation_wavelength 0.71073
_diffrn_reflns_av_R_equivalents 0.0250
_diffrn_reflns_av_unetI/netI 0.0315
_diffrn_reflns_Laue_measured_fraction_full 0.995
_diffrn_reflns_Laue_measured_fraction_max 0.984
_diffrn_reflns_limit_h_max 15
_diffrn_reflns_limit_h_min 0
_diffrn_reflns_limit_k_max 19
_diffrn_reflns_limit_k_min -19
_diffrn_reflns_limit_l_max 9
_diffrn_reflns_limit_l_min -9
_diffrn_reflns_number 5952
_diffrn_reflns_point_group_measured_fraction_full 0.995
_diffrn_reflns_point_group_measured_fraction_max 0.984
_diffrn_reflns_theta_full 25.242
_diffrn_reflns_theta_max 27.528
_diffrn_reflns_theta_min 2.157
_diffrn_standards_number 0
_exptl_absorpt_coefficient_mu 0.246
_exptl_absorpt_correction_T_max 0.746
_exptl_absorpt_correction_T_min 0.664
_exptl_absorpt_correction_type multi-scan
_exptl_absorpt_process_details
;
 TWINABS-2012/1 (Bruker,2012) was used for absorption correction.
 
For component 1:
 wR2(int) was 0.0589 before and 0.0483 after correction.
 The Ratio of minimum to maximum transmission is 0.89.
 The \l/2 correction factor is Not present

Final HKLF 4 output contains 59132 reflections, Rint = 0.0599
 (26450 with I > 3sig(I), Rint = 0.0462)
;
_exptl_crystal_colour yellow
_exptl_crystal_colour_primary yellow
_exptl_crystal_density_diffrn 1.428
_exptl_crystal_description plate
_exptl_crystal_F_000 616
_exptl_crystal_preparation Luminescent
_exptl_crystal_recrystallization_method 'Re-crystallisation from solvent: METHANOL/ACETONITRILE'
_exptl_crystal_size_max 0.42
_exptl_crystal_size_mid 0.25
_exptl_crystal_size_min 0.06
_refine_diff_density_max 0.394
_refine_diff_density_min -0.333
_refine_diff_density_rms 0.054
_refine_ls_extinction_method none
_refine_ls_goodness_of_fit_ref 1.034
_refine_ls_hydrogen_treatment constr
_refine_ls_matrix_type full
_refine_ls_number_parameters 184
_refine_ls_number_reflns 3083
_refine_ls_number_restraints 0
_refine_ls_restrained_S_all 1.034
_refine_ls_R_factor_all 0.0469
_refine_ls_R_factor_gt 0.0384
_refine_ls_shift/su_max 0.000
_refine_ls_shift/su_mean 0.000
_refine_ls_structure_factor_coef Fsqd
_refine_ls_weighting_details 'w=1/[\s^2^(Fo^2^)+(0.0419P)^2^+0.8526P] where P=(Fo^2^+2Fc^2^)/3'
_refine_ls_weighting_scheme calc
_refine_ls_wR_factor_gt 0.0930
_refine_ls_wR_factor_ref 0.0974
_reflns_Friedel_coverage 0.000
_reflns_number_gt 2616
_reflns_number_total 3083
_reflns_threshold_expression 'I > 2\s(I)'
_cod_data_source_file c5nj02806j1.cif
_cod_data_source_block mc1
_cod_depositor_comments
;
The following automatic conversions were performed:

'_chemical_melting_point' value '424K' was changed to '424' - the
value should be numeric and without a unit designator.

Automatic conversion script
Id: cif_fix_values 4268 2015-11-12 08:31:59Z antanas 

 Adding full bibliography for 7055272--7055277.cif.
;
_cod_original_cell_volume 1360.2(16)
_cod_database_code 7055272
_shelxl_version_number 2014-3
_shelx_space_group_comment
;
The symmetry employed for this shelxl refinement is uniquely defined
by the following loop, which should always be used as a source of
symmetry information in preference to the above space-group names.
They are only intended as comments.
;
_shelx_estimated_absorpt_t_max 0.985
_shelx_estimated_absorpt_t_min 0.904
_olex2_refinement_description
;
1. Fixed Uiso
 At 1.2 times of:
  All C(H) groups, All C(H,H) groups, All N(H) groups
 At 1.5 times of:
  All O(H,H) groups
2.a Free rotating group:
 O1W(H1WA,H1WB)
2.b Secondary CH2 refined with riding coordinates:
 C10(H10A,H10B), C11(H11A,H11B), C12(H12A,H12B), C13(H13A,H13B)
2.c Aromatic/amide H refined with riding coordinates:
 N1(H1), N3(H3), C2(H2), C3(H3A), C4(H4), C5(H5)
;
_olex2_submission_special_instructions 'No special instructions were received'

loop_
_space_group_symop_operation_xyz
'x, y, z'
'-x, y+1/2, -z+1/2'
'-x, -y, -z'
'x, -y-1/2, z-1/2'

loop_
_atom_site_label
_atom_site_type_symbol
_atom_site_fract_x
_atom_site_fract_y
_atom_site_fract_z
_atom_site_U_iso_or_equiv
_atom_site_adp_type
_atom_site_occupancy
_atom_site_site_symmetry_order
_atom_site_calc_flag
_atom_site_refinement_flags_posn
S1 S 0.12562(4) 0.13922(3) 0.38536(5) 0.02011(12) Uani 1 1 d .
O1 O 0.39945(10) 0.39718(7) 0.70238(14) 0.0208(3) Uani 1 1 d .
N1 N 0.55929(11) 0.33917(9) 0.89657(17) 0.0185(3) Uani 1 1 d .
H1 H 0.5936 0.3877 0.9413 0.022 Uiso 1 1 calc R
N2 N 0.34327(11) 0.20811(8) 0.62617(16) 0.0167(3) Uani 1 1 d .
N3 N 0.26725(11) 0.26713(8) 0.53871(17) 0.0172(3) Uani 1 1 d .
H3 H 0.2839 0.3228 0.5516 0.021 Uiso 1 1 calc R
N4 N 0.09948(11) 0.31031(8) 0.36426(17) 0.0174(3) Uani 1 1 d .
C1 C 0.60181(13) 0.25570(10) 0.9451(2) 0.0177(3) Uani 1 1 d .
C2 C 0.70095(14) 0.23304(11) 1.0683(2) 0.0216(3) Uani 1 1 d .
H2 H 0.7512 0.2759 1.1338 0.026 Uiso 1 1 calc R
C3 C 0.72490(15) 0.14494(11) 1.0932(2) 0.0247(4) Uani 1 1 d .
H3A H 0.7928 0.1272 1.1775 0.030 Uiso 1 1 calc R
C4 C 0.65163(15) 0.08240(11) 0.9977(2) 0.0251(4) Uani 1 1 d .
H4 H 0.6701 0.0226 1.0175 0.030 Uiso 1 1 calc R
C5 C 0.55182(14) 0.10582(11) 0.8736(2) 0.0205(3) Uani 1 1 d .
H5 H 0.5017 0.0629 0.8080 0.025 Uiso 1 1 calc R
C6 C 0.52717(13) 0.19297(10) 0.84806(19) 0.0167(3) Uani 1 1 d .
C7 C 0.43268(13) 0.24089(10) 0.73417(19) 0.0160(3) Uani 1 1 d .
C8 C 0.45910(13) 0.33531(10) 0.7725(2) 0.0173(3) Uani 1 1 d .
C9 C 0.16479(13) 0.24269(10) 0.43035(19) 0.0162(3) Uani 1 1 d .
C10 C -0.01702(14) 0.30209(11) 0.2568(2) 0.0208(3) Uani 1 1 d .
H10A H -0.0569 0.2573 0.3114 0.025 Uiso 1 1 calc R
H10B H -0.0220 0.2871 0.1248 0.025 Uiso 1 1 calc R
C11 C -0.06379(15) 0.39203(12) 0.2733(3) 0.0297(4) Uani 1 1 d .
H11A H -0.1270 0.4051 0.1645 0.036 Uiso 1 1 calc R
H11B H -0.0895 0.3974 0.3891 0.036 Uiso 1 1 calc R
C12 C 0.03414(15) 0.45201(11) 0.2785(2) 0.0240(4) Uani 1 1 d .
H12A H 0.0254 0.5077 0.3404 0.029 Uiso 1 1 calc R
H12B H 0.0415 0.4642 0.1507 0.029 Uiso 1 1 calc R
C13 C 0.13466(14) 0.40173(10) 0.3908(2) 0.0193(3) Uani 1 1 d .
H13A H 0.2013 0.4126 0.3429 0.023 Uiso 1 1 calc R
H13B H 0.1521 0.4180 0.5246 0.023 Uiso 1 1 calc R
O1W O 0.33914(12) 0.50304(8) 0.97691(18) 0.0323(3) Uani 1 1 d .
H1WA H 0.3650 0.4846 0.8879 0.048 Uiso 1 1 d G
H1WB H 0.2952 0.4652 1.0026 0.048 Uiso 1 1 d G

loop_
_atom_site_aniso_label
_atom_site_aniso_U_11
_atom_site_aniso_U_22
_atom_site_aniso_U_33
_atom_site_aniso_U_23
_atom_site_aniso_U_13
_atom_site_aniso_U_12
S1 0.0224(2) 0.0129(2) 0.0235(2) -0.00262(13) 0.00318(14) -0.00230(16)
O1 0.0224(6) 0.0111(6) 0.0271(6) 0.0016(4) 0.0031(4) 0.0009(5)
N1 0.0189(7) 0.0121(6) 0.0233(6) -0.0016(5) 0.0032(5) -0.0024(5)
N2 0.0169(7) 0.0136(6) 0.0192(6) 0.0004(4) 0.0040(5) 0.0016(5)
N3 0.0162(7) 0.0105(6) 0.0230(6) -0.0001(4) 0.0014(5) 0.0005(5)
N4 0.0181(7) 0.0127(6) 0.0194(6) 0.0003(5) 0.0012(5) -0.0007(5)
C1 0.0184(8) 0.0149(8) 0.0200(7) -0.0013(5) 0.0051(6) -0.0007(6)
C2 0.0200(9) 0.0191(8) 0.0242(8) -0.0030(6) 0.0030(6) -0.0013(7)
C3 0.0207(9) 0.0246(9) 0.0254(8) -0.0006(6) -0.0007(6) 0.0056(7)
C4 0.0279(10) 0.0156(8) 0.0292(8) -0.0012(6) 0.0023(6) 0.0060(7)
C5 0.0217(9) 0.0140(8) 0.0248(7) -0.0029(6) 0.0040(6) 0.0014(7)
C6 0.0169(8) 0.0154(8) 0.0179(6) -0.0007(5) 0.0047(5) -0.0006(6)
C7 0.0173(8) 0.0116(7) 0.0192(7) -0.0001(5) 0.0050(5) 0.0004(6)
C8 0.0190(8) 0.0141(8) 0.0196(7) -0.0009(5) 0.0063(5) -0.0011(6)
C9 0.0182(8) 0.0146(7) 0.0162(6) -0.0002(5) 0.0052(5) -0.0003(6)
C10 0.0168(8) 0.0218(8) 0.0210(7) 0.0007(6) -0.0005(5) -0.0004(7)
C11 0.0211(9) 0.0250(10) 0.0392(9) -0.0010(7) 0.0010(7) 0.0056(8)
C12 0.0280(9) 0.0163(8) 0.0248(8) 0.0001(6) 0.0013(6) 0.0050(7)
C13 0.0226(9) 0.0117(7) 0.0216(7) -0.0002(5) 0.0019(6) 0.0000(6)
O1W 0.0404(8) 0.0195(7) 0.0409(7) -0.0096(5) 0.0175(6) -0.0108(6)

loop_
_atom_type_symbol
_atom_type_description
_atom_type_scat_dispersion_real
_atom_type_scat_dispersion_imag
_atom_type_scat_source
C C 0.0033 0.0016 'International Tables Vol C Tables 4.2.6.8 and 6.1.1.4'
H H 0.0000 0.0000 'International Tables Vol C Tables 4.2.6.8 and 6.1.1.4'
N N 0.0061 0.0033 'International Tables Vol C Tables 4.2.6.8 and 6.1.1.4'
O O 0.0106 0.0060 'International Tables Vol C Tables 4.2.6.8 and 6.1.1.4'
S S 0.1246 0.1234 'International Tables Vol C Tables 4.2.6.8 and 6.1.1.4'

loop_
_geom_angle_atom_site_label_1
_geom_angle_atom_site_label_2
_geom_angle_atom_site_label_3
_geom_angle
C1 N1 H1 124.6
C8 N1 H1 124.6
C8 N1 C1 110.87(13)
C7 N2 N3 114.68(14)
N2 N3 H3 119.2
N2 N3 C9 121.68(13)
C9 N3 H3 119.2
C9 N4 C10 123.63(14)
C9 N4 C13 124.51(14)
C10 N4 C13 111.86(12)
N1 C1 C6 110.17(14)
C2 C1 N1 128.09(14)
C2 C1 C6 121.75(15)
C1 C2 H2 121.3
C1 C2 C3 117.37(15)
C3 C2 H2 121.3
C2 C3 H3A 119.4
C4 C3 C2 121.29(16)
C4 C3 H3A 119.4
C3 C4 H4 119.5
C5 C4 C3 120.96(16)
C5 C4 H4 119.5
C4 C5 H5 120.9
C6 C5 C4 118.22(15)
C6 C5 H5 120.9
C1 C6 C7 106.00(14)
C5 C6 C1 120.40(15)
C5 C6 C7 133.60(15)
N2 C7 C6 126.60(15)
N2 C7 C8 127.33(14)
C6 C7 C8 106.05(13)
O1 C8 N1 127.02(15)
O1 C8 C7 126.06(15)
N1 C8 C7 106.91(13)
N3 C9 S1 123.80(12)
N4 C9 S1 123.52(13)
N4 C9 N3 112.68(14)
N4 C10 H10A 111.2
N4 C10 H10B 111.2
N4 C10 C11 102.74(13)
H10A C10 H10B 109.1
C11 C10 H10A 111.2
C11 C10 H10B 111.2
C10 C11 H11A 111.0
C10 C11 H11B 111.0
H11A C11 H11B 109.0
C12 C11 C10 103.81(15)
C12 C11 H11A 111.0
C12 C11 H11B 111.0
C11 C12 H12A 111.0
C11 C12 H12B 111.0
C11 C12 C13 103.98(14)
H12A C12 H12B 109.0
C13 C12 H12A 111.0
C13 C12 H12B 111.0
N4 C13 C12 103.91(13)
N4 C13 H13A 111.0
N4 C13 H13B 111.0
C12 C13 H13A 111.0
C12 C13 H13B 111.0
H13A C13 H13B 109.0
H1WA O1W H1WB 109.5

loop_
_geom_bond_atom_site_label_1
_geom_bond_atom_site_label_2
_geom_bond_distance
S1 C9 1.6718(19)
O1 C8 1.234(2)
N1 H1 0.8800
N1 C1 1.399(2)
N1 C8 1.343(2)
N2 N3 1.3479(18)
N2 C7 1.291(2)
N3 H3 0.8800
N3 C9 1.369(2)
N4 C9 1.331(2)
N4 C10 1.463(2)
N4 C13 1.470(2)
C1 C2 1.374(2)
C1 C6 1.400(2)
C2 H2 0.9500
C2 C3 1.389(3)
C3 H3A 0.9500
C3 C4 1.386(2)
C4 H4 0.9500
C4 C5 1.385(2)
C5 H5 0.9500
C5 C6 1.377(2)
C6 C7 1.455(2)
C7 C8 1.499(2)
C10 H10A 0.9900
C10 H10B 0.9900
C10 C11 1.516(3)
C11 H11A 0.9900
C11 H11B 0.9900
C11 C12 1.515(3)
C12 H12A 0.9900
C12 H12B 0.9900
C12 C13 1.519(2)
C13 H13A 0.9900
C13 H13B 0.9900
O1W H1WA 0.8499
O1W H1WB 0.8500

loop_
_geom_hbond_atom_site_label_D
_geom_hbond_atom_site_label_H
_geom_hbond_atom_site_label_A
_geom_hbond_distance_DH
_geom_hbond_distance_HA
_geom_hbond_distance_DA
_geom_hbond_angle_DHA
_geom_hbond_site_symmetry_A
N1 H1 O1W 0.88 1.90 2.783(2) 175.8 3_667
N3 H3 O1 0.88 1.94 2.670(2) 138.8 .
O1W H1WA O1 0.85 2.04 2.846(2) 157.4 .
O1W H1WB S1 0.85 2.61 3.363(2) 148.5 4_566

loop_
_geom_torsion_atom_site_label_1
_geom_torsion_atom_site_label_2
_geom_torsion_atom_site_label_3
_geom_torsion_atom_site_label_4
_geom_torsion
N1 C1 C2 C3 179.97(15)
N1 C1 C6 C5 179.90(14)
N1 C1 C6 C7 -0.46(16)
N2 N3 C9 S1 -3.4(2)
N2 N3 C9 N4 176.61(13)
N2 C7 C8 O1 -1.7(3)
N2 C7 C8 N1 178.35(14)
N3 N2 C7 C6 178.73(14)
N3 N2 C7 C8 0.7(2)
N4 C10 C11 C12 33.56(16)
C1 N1 C8 O1 179.76(15)
C1 N1 C8 C7 -0.27(16)
C1 C2 C3 C4 0.0(3)
C1 C6 C7 N2 -178.09(15)
C1 C6 C7 C8 0.29(15)
C2 C1 C6 C5 -0.2(2)
C2 C1 C6 C7 179.43(14)
C2 C3 C4 C5 0.0(3)
C3 C4 C5 C6 -0.1(2)
C4 C5 C6 C1 0.2(2)
C4 C5 C6 C7 -179.30(16)
C5 C6 C7 N2 1.5(3)
C5 C6 C7 C8 179.86(16)
C6 C1 C2 C3 0.1(2)
C6 C7 C8 O1 179.95(14)
C6 C7 C8 N1 -0.02(16)
C7 N2 N3 C9 -175.14(13)
C8 N1 C1 C2 -179.40(16)
C8 N1 C1 C6 0.47(17)
C9 N4 C10 C11 161.29(14)
C9 N4 C13 C12 176.05(14)
C10 N4 C9 S1 5.0(2)
C10 N4 C9 N3 -175.10(13)
C10 N4 C13 C12 -4.35(16)
C10 C11 C12 C13 -36.88(16)
C11 C12 C13 N4 25.34(16)
C13 N4 C9 S1 -175.49(11)
C13 N4 C9 N3 4.5(2)
C13 N4 C10 C11 -18.31(17)
